data_4307009
loop_
_publ_author_name
'Amir H. Mahmoudkhani'
'George K. H. Shimizu'

_publ_contact_author_address
; 
Department of Chemistry, University of Calgary, Calgary, AB, Canada
;
_publ_contact_author_email gshimizu@ucalgary.ca
_publ_contact_author_fax +1-403-3912350
_publ_contact_author_name 'George K. H. Shimizu'
_publ_contact_author_phone +1-403-2205344
_publ_section_title
;
Three Guest-Including Coordination Solids from a Single Crystallization:
A Discrete Cage and Open-Channel Networks from 1-D Ladders and 1-D Ribbons
;
_journal_name_full 'Inorganic Chemistry'
_journal_page_first 1593
_journal_page_last 1602
_journal_paper_doi 10.1021/ic0615123
_journal_volume 46
_journal_year 2007
_chemical_formula_sum 'C115 H99 Cu3 N13.4 O19 S6'
_chemical_formula_weight 2355.66
_chemical_name_systematic
;
 ?
;
_space_group_IT_number 2
_symmetry_cell_setting triclinic
_symmetry_space_group_name_Hall '-P 1'
_symmetry_space_group_name_H-M 'P -1'
_atom_sites_solution_hydrogens geom
_atom_sites_solution_primary direct
_atom_sites_solution_secondary difmap
_audit_creation_method SHELXL-97
_cell_angle_alpha 108.91(3)
_cell_angle_beta 93.16(3)
_cell_angle_gamma 90.43(3)
_cell_formula_units_Z 1
_cell_length_a 10.510(2)
_cell_length_b 14.158(3)
_cell_length_c 21.748(4)
_cell_measurement_reflns_used 22373
_cell_measurement_temperature 173(2)
_cell_measurement_theta_max 22
_cell_measurement_theta_min 1
_cell_volume 3055.7(12)
_computing_cell_refinement 'HKL Denzo (Otwinowski & Minor, 1997)'
_computing_data_collection 'Collect (Hooft, 1998)'
_computing_data_reduction 'Scalepack (Otwinowski & Minor,1997)'
_computing_molecular_graphics 'Diamond 2.1d (Brandenbrg, 2000)'
_computing_structure_refinement 'SHELXL-97 (Sheldrick, 1997)'
_computing_structure_solution 'SHELXS-97 (Sheldrick, 1997)'
_diffrn_ambient_temperature 173(2)
_diffrn_measured_fraction_theta_full 0.926
_diffrn_measured_fraction_theta_max 0.926
_diffrn_measurement_device_type 'Nonius Kappa CCD'
_diffrn_measurement_method '\w and \f scans'
_diffrn_radiation_monochromator graphite
_diffrn_radiation_source 'fine-focus sealed tube'
_diffrn_radiation_type MoK\a
_diffrn_radiation_wavelength 0.71073
_diffrn_reflns_av_R_equivalents 0.049
_diffrn_reflns_av_sigmaI/netI 0.068
_diffrn_reflns_limit_h_max 10
_diffrn_reflns_limit_h_min -12
_diffrn_reflns_limit_k_max 16
_diffrn_reflns_limit_k_min -16
_diffrn_reflns_limit_l_max 25
_diffrn_reflns_limit_l_min -24
_diffrn_reflns_number 18692
_diffrn_reflns_theta_full 24.71
_diffrn_reflns_theta_max 24.71
_diffrn_reflns_theta_min 2.69
_exptl_absorpt_coefficient_mu 0.687
_exptl_absorpt_correction_type none
_exptl_crystal_colour blue
_exptl_crystal_density_diffrn 1.280
_exptl_crystal_density_method 'not measured'
_exptl_crystal_description needle
_exptl_crystal_F_000 1218
_exptl_crystal_size_max 0.27
_exptl_crystal_size_mid 0.05
_exptl_crystal_size_min 0.05
_refine_diff_density_max 1.225
_refine_diff_density_min -0.641
_refine_diff_density_rms 0.130
_refine_ls_extinction_coef 0.011(2)
_refine_ls_extinction_expression Fc^*^=kFc[1+0.001xFc^2^\l^3^/sin(2\q)]^-1/4^
_refine_ls_extinction_method SHELXL
_refine_ls_goodness_of_fit_ref 1.047
_refine_ls_hydrogen_treatment constr
_refine_ls_matrix_type full
_refine_ls_number_parameters 824
_refine_ls_number_reflns 9667
_refine_ls_number_restraints 36
_refine_ls_restrained_S_all 1.047
_refine_ls_R_factor_all 0.111
_refine_ls_R_factor_gt 0.079
_refine_ls_shift/su_max 0.000
_refine_ls_shift/su_mean 0.000
_refine_ls_structure_factor_coef Fsqd
_refine_ls_weighting_details 'calc w=1/[\s^2^(Fo^2^)+(0.1526P)^2^+3.3504P] where P=(Fo^2^+2Fc^2^)/3'
_refine_ls_weighting_scheme calc
_refine_ls_wR_factor_gt 0.223
_refine_ls_wR_factor_ref 0.249
_reflns_number_gt 6864
_reflns_number_total 9667
_reflns_threshold_expression I>2\s(I)
_cod_data_source_file ic0615123si20060814_082822_2.cif
_cod_data_source_block compound_2
_cod_original_cell_volume 3055.8(11)
_cod_original_formula_sum 'C115 H99 Cu3 N13.40 O19 S6'
_cod_database_code 4307009

loop_
_symmetry_equiv_pos_as_xyz
'x, y, z'
'-x, -y, -z'

loop_
_atom_site_label
_atom_site_type_symbol
_atom_site_fract_x
_atom_site_fract_y
_atom_site_fract_z
_atom_site_U_iso_or_equiv
_atom_site_adp_type
_atom_site_occupancy
_atom_site_symmetry_multiplicity
_atom_site_calc_flag
_atom_site_refinement_flags
_atom_site_disorder_assembly
_atom_site_disorder_group
N4 N 0.8925(6) 0.7614(6) 0.6665(4) 0.0426(11) Uani 0.55 1 d PG A 1
C41 C 0.8667(6) 0.6797(6) 0.6864(4) 0.067(3) Uani 0.55 1 d PG A 1
H41 H 0.7882 0.6433 0.6728 0.080 Uiso 0.55 1 calc PR A 1
C42 C 0.9558(8) 0.6513(6) 0.7263(5) 0.065(3) Uani 0.55 1 d PG A 1
H42 H 0.9382 0.5955 0.7399 0.078 Uiso 0.55 1 calc PR A 1
C43 C 1.0707(7) 0.7047(7) 0.7463(4) 0.069(9) Uani 0.55 1 d PG A 1
H43 H 1.1315 0.6853 0.7735 0.082 Uiso 0.55 1 calc PR A 1
C44 C 1.0964(6) 0.7864(7) 0.7263(5) 0.079(5) Uani 0.55 1 d PG A 1
H44 H 1.1749 0.8228 0.7400 0.095 Uiso 0.55 1 calc PR A 1
C45 C 1.0074(7) 0.8147(6) 0.6865(4) 0.063(3) Uani 0.55 1 d PG A 1
H45 H 1.0250 0.8706 0.6729 0.075 Uiso 0.55 1 calc PR A 1
N5 N 0.7993(7) 0.6480(4) 0.5348(3) 0.041(2) Uani 0.55 1 d PG A 1
C51 C 0.8220(7) 0.6329(4) 0.4700(3) 0.052(3) Uani 0.55 1 d PG A 1
H51 H 0.8366 0.6884 0.4557 0.063 Uiso 0.55 1 calc PR A 1
C52 C 0.8235(8) 0.5364(5) 0.4262(3) 0.061(3) Uani 0.55 1 d PG A 1
H52 H 0.8390 0.5261 0.3819 0.073 Uiso 0.55 1 calc PR A 1
C53 C 0.8022(9) 0.4551(4) 0.4472(4) 0.059(4) Uani 0.55 1 d PG A 1
H53 H 0.8032 0.3892 0.4173 0.071 Uiso 0.55 1 calc PR A 1
C54 C 0.7795(9) 0.4702(4) 0.5120(4) 0.061(4) Uani 0.55 1 d PG A 1
H54 H 0.7649 0.4147 0.5264 0.074 Uiso 0.55 1 calc PR A 1
C55 C 0.7780(8) 0.5667(5) 0.5558(3) 0.062(3) Uani 0.55 1 d PG A 1
H55 H 0.7625 0.5771 0.6001 0.075 Uiso 0.55 1 calc PR A 1
N8 N 0.9511(9) 0.9425(7) 0.0767(3) 0.059(2) Uani 0.55 1 d PG B 1
C81 C 0.9334(10) 0.8413(6) 0.0674(4) 0.081(4) Uani 0.55 1 d PG B 1
H81 H 0.9334 0.7942 0.0248 0.097 Uiso 0.55 1 calc PR B 1
C82 C 0.9156(12) 0.8091(7) 0.1204(6) 0.092(5) Uani 0.55 1 d PG B 1
H82 H 0.9035 0.7400 0.1140 0.111 Uiso 0.55 1 calc PR B 1
C83 C 0.9156(13) 0.8781(9) 0.1826(5) 0.112(9) Uani 0.55 1 d PG B 1
H83 H 0.9034 0.8561 0.2188 0.135 Uiso 0.55 1 calc PR B 1
C84 C 0.9333(11) 0.9793(8) 0.1920(3) 0.082(5) Uani 0.55 1 d PG B 1
H84 H 0.9333 1.0265 0.2346 0.099 Uiso 0.55 1 calc PR B 1
C85 C 0.9511(9) 1.0115(6) 0.1390(4) 0.073(4) Uani 0.55 1 d PG B 1
H85 H 0.9632 1.0807 0.1454 0.087 Uiso 0.55 1 calc PR B 1
N9 N 1.1474(7) 1.0599(7) 0.0532(4) 0.058(2) Uani 0.55 1 d PG B 1
C91 C 1.1700(8) 1.1598(7) 0.0602(5) 0.082(4) Uani 0.55 1 d PG B 1
H91 H 1.1087 1.1951 0.0431 0.098 Uiso 0.55 1 calc PR B 1
C92 C 1.2822(10) 1.2080(7) 0.0923(5) 0.113(7) Uani 0.55 1 d PG B 1
H92 H 1.2976 1.2763 0.0971 0.135 Uiso 0.55 1 calc PR B 1
C93 C 1.3719(8) 1.1563(9) 0.1173(5) 0.097(8) Uani 0.55 1 d PG B 1
H93 H 1.4486 1.1893 0.1393 0.117 Uiso 0.55 1 calc PR B 1
C94 C 1.3493(8) 1.0564(9) 0.1103(5) 0.087(4) Uani 0.55 1 d PG B 1
H94 H 1.4106 1.0210 0.1274 0.104 Uiso 0.55 1 calc PR B 1
C95 C 1.2371(8) 1.0082(6) 0.0782(4) 0.075(4) Uani 0.55 1 d PG B 1
H95 H 1.2217 0.9398 0.0734 0.090 Uiso 0.55 1 calc PR B 1
N4' N 0.9030(6) 0.7603(7) 0.6638(4) 0.0426(11) Uani 0.45 1 d PG A 2
C41' C 0.8680(6) 0.7594(8) 0.7243(4) 0.049(3) Uani 0.45 1 d PG A 2
H41' H 0.7832 0.7741 0.7366 0.059 Uiso 0.45 1 calc PR A 2
C42' C 0.9571(9) 0.7368(9) 0.7668(3) 0.057(3) Uani 0.45 1 d PG A 2
H42' H 0.9331 0.7362 0.8081 0.069 Uiso 0.45 1 calc PR A 2
C43' C 1.0811(8) 0.7152(10) 0.7487(4) 0.077(13) Uani 0.45 1 d PG A 2
H43' H 1.1420 0.6999 0.7778 0.093 Uiso 0.45 1 calc PR A 2
C44' C 1.1161(6) 0.7162(9) 0.6882(4) 0.068(4) Uani 0.45 1 d PG A 2
H44' H 1.2009 0.7014 0.6759 0.082 Uiso 0.45 1 calc PR A 2
C45' C 1.0271(7) 0.7387(7) 0.6457(3) 0.038(3) Uani 0.45 1 d PG A 2
H45' H 1.0510 0.7393 0.6044 0.045 Uiso 0.45 1 calc PR A 2
N5' N 0.7619(9) 0.6561(5) 0.5454(5) 0.041(2) Uani 0.45 1 d PG A 2
C51' C 0.8738(7) 0.6082(7) 0.5237(5) 0.066(4) Uani 0.45 1 d PG A 2
H51' H 0.9525 0.6448 0.5327 0.079 Uiso 0.45 1 calc PR A 2
C52' C 0.8704(7) 0.5067(7) 0.4889(6) 0.074(5) Uani 0.45 1 d PG A 2
H52' H 0.9469 0.4739 0.4741 0.088 Uiso 0.45 1 calc PR A 2
C53' C 0.7552(9) 0.4531(5) 0.4758(5) 0.059(5) Uani 0.45 1 d PG A 2
H53' H 0.7529 0.3837 0.4520 0.071 Uiso 0.45 1 calc PR A 2
C54' C 0.6433(7) 0.5010(6) 0.4975(5) 0.058(4) Uani 0.45 1 d PG A 2
H54' H 0.5645 0.4643 0.4885 0.070 Uiso 0.45 1 calc PR A 2
C55' C 0.6466(7) 0.6025(6) 0.5323(4) 0.051(3) Uani 0.45 1 d PG A 2
H55' H 0.5701 0.6353 0.5471 0.061 Uiso 0.45 1 calc PR A 2
N8' N 0.9628(10) 0.9684(8) 0.0732(4) 0.059(2) Uani 0.45 1 d PG B 2
C81' C 1.0402(9) 0.9013(9) 0.0910(5) 0.070(4) Uani 0.45 1 d PG B 2
H81' H 1.1143 0.8777 0.0682 0.084 Uiso 0.45 1 calc PR B 2
C82' C 1.0092(11) 0.8685(10) 0.1422(5) 0.108(8) Uani 0.45 1 d PG B 2
H82' H 1.0622 0.8226 0.1544 0.130 Uiso 0.45 1 calc PR B 2
C83' C 0.9009(12) 0.9029(11) 0.1756(5) 0.093(9) Uani 0.45 1 d PG B 2
H83' H 0.8797 0.8805 0.2105 0.111 Uiso 0.45 1 calc PR B 2
C84' C 0.8235(10) 0.9701(10) 0.1578(5) 0.084(5) Uani 0.45 1 d PG B 2
H84' H 0.7494 0.9936 0.1806 0.100 Uiso 0.45 1 calc PR B 2
C85' C 0.8544(9) 1.0029(8) 0.1066(5) 0.066(4) Uani 0.45 1 d PG B 2
H85' H 0.8015 1.0488 0.0944 0.079 Uiso 0.45 1 calc PR B 2
N9' N 1.1697(7) 1.0743(8) 0.0474(4) 0.058(2) Uani 0.45 1 d PG B 2
C91' C 1.2846(9) 1.0379(7) 0.0218(4) 0.061(4) Uani 0.45 1 d PG B 2
H91' H 1.2860 0.9953 -0.0221 0.073 Uiso 0.45 1 calc PR B 2
C92' C 1.3976(7) 1.0638(8) 0.0604(6) 0.072(5) Uani 0.45 1 d PG B 2
H92' H 1.4761 1.0389 0.0429 0.086 Uiso 0.45 1 calc PR B 2
C93' C 1.3955(9) 1.1261(9) 0.1246(6) 0.071(6) Uani 0.45 1 d PG B 2
H93' H 1.4727 1.1438 0.1509 0.086 Uiso 0.45 1 calc PR B 2
C94' C 1.2806(12) 1.1625(8) 0.1501(4) 0.079(5) Uani 0.45 1 d PG B 2
H94' H 1.2792 1.2051 0.1940 0.095 Uiso 0.45 1 calc PR B 2
C95' C 1.1677(9) 1.1366(8) 0.1115(4) 0.068(4) Uani 0.45 1 d PG B 2
H95' H 1.0891 1.1614 0.1290 0.082 Uiso 0.45 1 calc PR B 2
Cu1 Cu 0.77461(6) 0.79343(5) 0.59964(3) 0.0451(3) Uani 1 1 d . . .
Cu2 Cu 1.0000 1.0000 0.0000 0.0754(4) Uani 1 2 d S . .
S1 S 0.91642(13) 1.15537(10) 0.47441(8) 0.0503(4) Uani 1 1 d . . .
O11 O 0.8567(4) 1.2470(3) 0.4741(2) 0.0568(11) Uani 1 1 d . . .
O12 O 1.0503(3) 1.1533(3) 0.4604(2) 0.0595(12) Uani 1 1 d . . .
O13 O 0.8944(4) 1.1302(3) 0.5331(2) 0.0648(12) Uani 1 1 d . . .
S2 S 0.20927(19) 0.76952(14) -0.07203(8) 0.0699(5) Uani 1 1 d . . .
O21 O 0.2979(5) 0.8048(4) -0.1076(2) 0.0842(16) Uani 1 1 d . . .
O22 O 0.1134(5) 0.8405(4) -0.0454(2) 0.0889(17) Uani 1 1 d . . .
O23 O 0.1555(7) 0.6705(5) -0.1073(3) 0.117(2) Uani 1 1 d . . .
S3 S 0.51517(15) 0.26947(12) 0.31710(8) 0.0566(5) Uani 1 1 d . . .
O31 O 0.6122(4) 0.2835(3) 0.3682(2) 0.0603(12) Uani 1 1 d . . .
O32 O 0.5370(8) 0.1847(4) 0.2609(3) 0.119(3) Uani 1 1 d . . .
O33 O 0.3892(4) 0.2689(4) 0.3407(3) 0.0871(18) Uani 1 1 d . . .
C1 C 0.6440(5) 0.8104(4) 0.2651(3) 0.0411(12) Uani 1 1 d . . .
C2 C 0.5829(5) 0.8149(4) 0.2072(3) 0.0445(13) Uani 1 1 d . . .
H2 H 0.5916 0.8740 0.1960 0.053 Uiso 1 1 calc R . .
C3 C 0.5095(5) 0.7344(4) 0.1658(3) 0.0436(12) Uani 1 1 d . . .
C4 C 0.5010(6) 0.6477(4) 0.1823(3) 0.0472(13) Uani 1 1 d . . .
H4 H 0.4534 0.5918 0.1539 0.057 Uiso 1 1 calc R . .
C5 C 0.5602(6) 0.6408(4) 0.2394(3) 0.0461(13) Uani 1 1 d . . .
C6 C 0.6298(5) 0.7229(4) 0.2802(2) 0.0406(12) Uani 1 1 d . . .
H6 H 0.6692 0.7192 0.3197 0.049 Uiso 1 1 calc R . .
C11 C 0.7178(5) 0.8973(4) 0.3116(3) 0.0405(12) Uani 1 1 d . . .
C12 C 0.6808(5) 0.9950(4) 0.3210(3) 0.0415(12) Uani 1 1 d . . .
H12 H 0.6128 1.0073 0.2942 0.050 Uiso 1 1 calc R . .
C13 C 0.7421(5) 1.0754(4) 0.3694(3) 0.0446(13) Uani 1 1 d . . .
H13 H 0.7165 1.1418 0.3753 0.054 Uiso 1 1 calc R . .
C14 C 0.8414(5) 1.0568(4) 0.4087(3) 0.0436(13) Uani 1 1 d . . .
C15 C 0.8802(5) 0.9594(4) 0.3988(3) 0.0463(14) Uani 1 1 d . . .
H15 H 0.9477 0.9471 0.4258 0.056 Uiso 1 1 calc R . .
C16 C 0.8212(5) 0.8806(4) 0.3499(3) 0.0419(12) Uani 1 1 d . . .
H16 H 0.8509 0.8148 0.3422 0.050 Uiso 1 1 calc R . .
C21 C 0.4390(6) 0.7418(4) 0.1070(3) 0.0489(14) Uani 1 1 d . . .
C22 C 0.4882(7) 0.7945(5) 0.0691(3) 0.0639(17) Uani 1 1 d . . .
H22 H 0.5705 0.8254 0.0805 0.077 Uiso 1 1 calc R . .
C23 C 0.4191(7) 0.8027(6) 0.0149(3) 0.0670(18) Uani 1 1 d . . .
H23 H 0.4539 0.8398 -0.0099 0.080 Uiso 1 1 calc R . .
C24 C 0.2995(7) 0.7570(5) -0.0033(3) 0.0606(17) Uani 1 1 d . . .
C25 C 0.2501(7) 0.7027(5) 0.0331(3) 0.0638(17) Uani 1 1 d . . .
H25 H 0.1693 0.6694 0.0203 0.077 Uiso 1 1 calc R . .
C26 C 0.3174(6) 0.6969(5) 0.0873(3) 0.0548(15) Uani 1 1 d . . .
H26 H 0.2807 0.6613 0.1126 0.066 Uiso 1 1 calc R . .
C31 C 0.5484(6) 0.5486(4) 0.2570(3) 0.0478(14) Uani 1 1 d . . .
C32 C 0.5769(7) 0.4551(5) 0.2139(3) 0.0609(17) Uani 1 1 d . . .
H32 H 0.6043 0.4498 0.1720 0.073 Uiso 1 1 calc R . .
C33 C 0.5655(7) 0.3701(5) 0.2317(3) 0.0638(17) Uani 1 1 d . . .
H33 H 0.5849 0.3068 0.2020 0.077 Uiso 1 1 calc R . .
C34 C 0.5265(6) 0.3767(4) 0.2918(3) 0.0495(14) Uani 1 1 d . . .
C35 C 0.5040(7) 0.4684(5) 0.3363(3) 0.0703(19) Uani 1 1 d . . .
H35 H 0.4803 0.4730 0.3786 0.084 Uiso 1 1 calc R . .
C36 C 0.5161(7) 0.5547(5) 0.3190(3) 0.0640(17) Uani 1 1 d . . .
H36 H 0.5020 0.6181 0.3500 0.077 Uiso 1 1 calc R . .
N6 N 0.6463(4) 0.8217(4) 0.5348(2) 0.0446(11) Uani 1 1 d . A .
C61 C 0.5285(7) 0.7829(9) 0.5271(4) 0.104(4) Uani 1 1 d . . .
H61 H 0.5077 0.7416 0.5522 0.125 Uiso 1 1 calc R A .
C62 C 0.4346(7) 0.7990(9) 0.4850(4) 0.102(3) Uani 1 1 d . A .
H62 H 0.3514 0.7705 0.4822 0.123 Uiso 1 1 calc R . .
C63 C 0.4620(5) 0.8560(5) 0.4475(3) 0.0586(17) Uani 1 1 d . . .
H63 H 0.3993 0.8682 0.4179 0.070 Uiso 1 1 calc R A .
C64 C 0.5840(6) 0.8954(5) 0.4539(3) 0.0606(17) Uani 1 1 d . A .
H64 H 0.6065 0.9362 0.4289 0.073 Uiso 1 1 calc R . .
C65 C 0.6749(5) 0.8756(5) 0.4970(3) 0.0506(14) Uani 1 1 d . . .
H65 H 0.7595 0.9013 0.4996 0.061 Uiso 1 1 calc R A .
N7 N 0.7665(4) 0.9361(3) 0.6583(2) 0.0430(10) Uani 1 1 d . A .
C71 C 0.8154(6) 1.0117(4) 0.6422(3) 0.0550(15) Uani 1 1 d . . .
H71 H 0.8583 0.9963 0.6030 0.066 Uiso 1 1 calc R A .
C72 C 0.8070(8) 1.1109(5) 0.6795(3) 0.071(2) Uani 1 1 d . A .
H72 H 0.8420 1.1621 0.6655 0.085 Uiso 1 1 calc R . .
C73 C 0.7475(7) 1.1345(5) 0.7368(3) 0.0636(17) Uani 1 1 d . . .
H73 H 0.7405 1.2021 0.7633 0.076 Uiso 1 1 calc R A .
C74 C 0.6984(7) 1.0587(5) 0.7551(3) 0.0661(18) Uani 1 1 d . A .
H74 H 0.6574 1.0729 0.7948 0.079 Uiso 1 1 calc R . .
C75 C 0.7091(6) 0.9610(5) 0.7151(3) 0.0551(15) Uani 1 1 d . . .
H75 H 0.6744 0.9090 0.7283 0.066 Uiso 1 1 calc R A .
N100 N 1.0702(11) 0.6401(6) 0.3536(4) 0.081(4) Uani 0.50 1 d PGU . .
C101 C 1.1822(8) 0.6200(8) 0.3212(7) 0.102(6) Uani 0.50 1 d PGU . .
H101 H 1.2620 0.6275 0.3453 0.123 Uiso 0.50 1 calc PR . .
C102 C 1.1775(10) 0.5888(9) 0.2536(7) 0.103(6) Uani 0.50 1 d PGU . .
H102 H 1.2541 0.5751 0.2314 0.124 Uiso 0.50 1 calc PR . .
C103 C 1.0608(14) 0.5777(11) 0.2183(4) 0.137(8) Uani 0.50 1 d PGU . .
H103 H 1.0575 0.5564 0.1721 0.165 Uiso 0.50 1 calc PR . .
C104 C 0.9487(10) 0.5978(11) 0.2508(5) 0.132(8) Uani 0.50 1 d PGU . .
H104 H 0.8689 0.5903 0.2267 0.158 Uiso 0.50 1 calc PR . .
C105 C 0.9534(8) 0.6290(8) 0.3184(5) 0.081(4) Uani 0.50 1 d PGU . .
H105 H 0.8768 0.6427 0.3406 0.097 Uiso 0.50 1 calc PR . .
N200 N 0.3380(16) 0.4204(16) 0.0049(10) 0.057(6) Uiso 0.20 1 d PG . .
C201 C 0.2088(17) 0.4351(16) -0.0047(8) 0.080(10) Uiso 0.20 1 d PG . .
H201 H 0.1789 0.4547 -0.0407 0.096 Uiso 0.20 1 calc PR . .
C202 C 0.1232(14) 0.4212(15) 0.0383(9) 0.031(5) Uiso 0.20 1 d PG . .
H202 H 0.0349 0.4313 0.0317 0.037 Uiso 0.20 1 calc PR . .
C203 C 0.167(2) 0.393(2) 0.0910(10) 0.097(13) Uiso 0.20 1 d PG . .
H203 H 0.1085 0.3831 0.1204 0.116 Uiso 0.20 1 calc PR . .
C204 C 0.296(2) 0.378(2) 0.1006(11) 0.113(16) Uiso 0.20 1 d PG . .
H204 H 0.3260 0.3584 0.1366 0.136 Uiso 0.20 1 calc PR . .
C205 C 0.3816(16) 0.392(2) 0.0576(12) 0.091(12) Uiso 0.20 1 d PG . .
H205 H 0.4699 0.3818 0.0642 0.109 Uiso 0.20 1 calc PR . .
O1W O 0.6377(8) 1.0443(6) 0.1714(4) 0.061(2) Uani 0.50 1 d P . .

loop_
_atom_site_aniso_label
_atom_site_aniso_U_11
_atom_site_aniso_U_22
_atom_site_aniso_U_33
_atom_site_aniso_U_23
_atom_site_aniso_U_13
_atom_site_aniso_U_12
N4 0.039(3) 0.043(3) 0.046(3) 0.016(2) -0.009(2) -0.002(2)
C41 0.070(8) 0.055(7) 0.080(9) 0.033(7) -0.027(7) -0.009(6)
C42 0.066(8) 0.060(8) 0.077(8) 0.036(7) -0.020(7) 0.008(6)
C43 0.081(18) 0.078(14) 0.058(17) 0.042(12) -0.025(13) 0.014(12)
C44 0.039(7) 0.125(14) 0.083(11) 0.054(10) -0.027(7) -0.025(8)
C45 0.049(7) 0.086(9) 0.066(8) 0.046(7) -0.014(6) -0.016(6)
N5 0.032(6) 0.037(3) 0.056(4) 0.019(3) -0.011(4) -0.003(3)
C51 0.048(6) 0.046(6) 0.055(6) 0.010(5) -0.014(5) -0.004(5)
C52 0.053(7) 0.055(7) 0.059(7) -0.002(6) -0.004(5) -0.005(5)
C53 0.042(7) 0.029(6) 0.097(11) 0.008(6) -0.005(7) -0.006(5)
C54 0.060(9) 0.030(6) 0.093(12) 0.017(7) 0.016(8) 0.005(6)
C55 0.055(7) 0.052(7) 0.093(9) 0.041(7) 0.012(6) 0.013(5)
N8 0.046(4) 0.079(6) 0.046(3) 0.015(3) -0.006(3) -0.003(4)
C81 0.074(9) 0.092(11) 0.063(8) 0.006(8) -0.005(7) -0.003(8)
C82 0.129(15) 0.090(11) 0.070(10) 0.043(9) 0.004(9) -0.005(10)
C83 0.090(17) 0.17(2) 0.091(17) 0.058(18) -0.015(13) -0.022(15)
C84 0.087(12) 0.104(13) 0.054(9) 0.024(9) 0.008(8) 0.015(9)
C85 0.059(8) 0.114(12) 0.046(7) 0.027(7) 0.010(6) 0.011(7)
N9 0.056(4) 0.073(5) 0.045(3) 0.020(3) -0.005(3) -0.010(4)
C91 0.067(9) 0.112(13) 0.074(9) 0.044(9) -0.005(7) -0.009(8)
C92 0.094(13) 0.147(17) 0.078(11) 0.012(11) -0.003(9) -0.043(12)
C93 0.071(12) 0.117(18) 0.093(14) 0.026(12) -0.036(10) -0.001(11)
C94 0.060(9) 0.106(13) 0.090(11) 0.029(10) -0.019(8) -0.005(8)
C95 0.064(8) 0.102(11) 0.053(7) 0.021(7) -0.015(6) -0.009(7)
N4' 0.039(3) 0.043(3) 0.046(3) 0.016(2) -0.009(2) -0.002(2)
C41' 0.032(7) 0.074(10) 0.045(7) 0.026(7) -0.006(5) -0.006(6)
C42' 0.061(9) 0.070(10) 0.041(7) 0.018(7) -0.004(6) 0.006(7)
C43' 0.031(13) 0.13(3) 0.038(17) -0.013(14) -0.011(11) 0.021(13)
C44' 0.051(9) 0.091(13) 0.058(10) 0.020(9) -0.007(7) 0.003(8)
C45' 0.026(6) 0.053(7) 0.035(6) 0.017(6) -0.001(5) 0.000(5)
N5' 0.032(6) 0.037(3) 0.056(4) 0.019(3) -0.011(4) -0.003(3)
C51' 0.033(7) 0.054(9) 0.109(13) 0.030(9) -0.015(8) -0.005(6)
C52' 0.047(9) 0.044(8) 0.110(13) 0.001(9) -0.014(9) 0.017(7)
C53' 0.052(12) 0.038(9) 0.083(15) 0.016(9) -0.010(11) -0.001(7)
C54' 0.064(9) 0.038(7) 0.077(10) 0.028(7) -0.015(7) -0.009(6)
C55' 0.057(8) 0.044(7) 0.054(8) 0.019(6) -0.002(6) -0.008(6)
N8' 0.046(4) 0.079(6) 0.046(3) 0.015(3) -0.006(3) -0.003(4)
C81' 0.080(11) 0.096(12) 0.049(8) 0.042(9) 0.006(8) 0.001(9)
C82' 0.106(17) 0.17(2) 0.065(11) 0.062(14) -0.020(11) -0.052(16)
C83' 0.066(17) 0.16(3) 0.058(15) 0.041(18) 0.034(12) -0.010(16)
C84' 0.080(12) 0.094(13) 0.071(11) 0.019(10) 0.014(10) -0.022(10)
C85' 0.054(9) 0.084(11) 0.058(9) 0.020(8) 0.008(7) -0.010(8)
N9' 0.056(4) 0.073(5) 0.045(3) 0.020(3) -0.005(3) -0.010(4)
C91' 0.052(8) 0.068(9) 0.069(9) 0.034(8) -0.009(7) -0.014(7)
C92' 0.057(9) 0.062(10) 0.102(13) 0.040(10) -0.034(9) -0.019(7)
C93' 0.058(11) 0.049(10) 0.113(17) 0.041(11) -0.035(10) -0.025(9)
C94' 0.110(15) 0.070(11) 0.051(9) 0.021(8) -0.045(9) -0.034(10)
C95' 0.096(12) 0.066(10) 0.041(8) 0.021(7) -0.021(7) -0.022(8)
Cu1 0.0463(4) 0.0409(4) 0.0498(4) 0.0201(3) -0.0157(3) -0.0027(3)
Cu2 0.0500(7) 0.1204(11) 0.0400(6) 0.0069(6) -0.0139(5) 0.0087(6)
S1 0.0379(8) 0.0357(7) 0.0768(10) 0.0220(7) -0.0221(7) -0.0012(5)
O11 0.043(2) 0.034(2) 0.093(3) 0.024(2) -0.020(2) 0.0015(16)
O12 0.033(2) 0.040(2) 0.098(3) 0.015(2) -0.019(2) -0.0017(16)
O13 0.067(3) 0.061(3) 0.070(3) 0.030(2) -0.024(2) 0.001(2)
S2 0.0837(13) 0.0752(12) 0.0440(9) 0.0126(8) -0.0139(9) 0.0143(9)
O21 0.087(4) 0.120(4) 0.058(3) 0.044(3) 0.011(3) 0.038(3)
O22 0.087(4) 0.108(4) 0.061(3) 0.013(3) -0.013(3) 0.044(3)
O23 0.173(6) 0.085(4) 0.071(4) 0.009(3) -0.065(4) -0.022(4)
S3 0.0630(10) 0.0514(9) 0.0639(10) 0.0352(8) -0.0226(8) -0.0249(7)
O31 0.047(2) 0.060(3) 0.087(3) 0.047(2) -0.022(2) -0.0106(19)
O32 0.244(8) 0.046(3) 0.066(3) 0.020(3) -0.013(4) -0.049(4)
O33 0.045(2) 0.110(4) 0.145(5) 0.102(4) -0.032(3) -0.033(3)
C1 0.044(3) 0.038(3) 0.044(3) 0.017(2) -0.001(2) 0.000(2)
C2 0.047(3) 0.041(3) 0.050(3) 0.022(3) -0.001(2) 0.002(2)
C3 0.049(3) 0.042(3) 0.041(3) 0.015(2) 0.003(2) 0.004(2)
C4 0.061(4) 0.038(3) 0.040(3) 0.011(2) -0.002(3) -0.004(2)
C5 0.056(3) 0.038(3) 0.047(3) 0.018(3) 0.003(3) -0.002(2)
C6 0.051(3) 0.037(3) 0.037(3) 0.016(2) 0.000(2) 0.000(2)
C11 0.039(3) 0.036(3) 0.053(3) 0.024(2) -0.004(2) 0.000(2)
C12 0.032(3) 0.037(3) 0.059(3) 0.023(3) -0.007(2) 0.003(2)
C13 0.039(3) 0.035(3) 0.067(4) 0.028(3) -0.010(3) 0.002(2)
C14 0.034(3) 0.040(3) 0.060(3) 0.025(3) -0.014(2) -0.006(2)
C15 0.030(3) 0.040(3) 0.078(4) 0.034(3) -0.012(3) 0.000(2)
C16 0.035(3) 0.032(3) 0.063(4) 0.022(3) -0.006(2) -0.001(2)
C21 0.060(4) 0.043(3) 0.045(3) 0.017(3) 0.003(3) 0.004(3)
C22 0.061(4) 0.075(5) 0.064(4) 0.036(4) -0.012(3) -0.004(3)
C23 0.068(4) 0.087(5) 0.060(4) 0.045(4) -0.006(3) -0.004(4)
C24 0.071(4) 0.062(4) 0.043(3) 0.011(3) -0.008(3) 0.008(3)
C25 0.069(4) 0.059(4) 0.059(4) 0.015(3) -0.015(3) -0.013(3)
C26 0.060(4) 0.050(4) 0.050(3) 0.013(3) -0.003(3) -0.010(3)
C31 0.066(4) 0.038(3) 0.040(3) 0.014(2) -0.001(3) -0.011(3)
C32 0.087(5) 0.051(4) 0.049(4) 0.023(3) 0.004(3) -0.007(3)
C33 0.093(5) 0.041(3) 0.058(4) 0.019(3) -0.010(3) -0.009(3)
C34 0.058(4) 0.046(3) 0.049(3) 0.025(3) -0.016(3) -0.015(3)
C35 0.092(5) 0.069(5) 0.060(4) 0.036(4) 0.000(4) -0.012(4)
C36 0.085(5) 0.045(4) 0.062(4) 0.017(3) 0.012(3) -0.002(3)
N6 0.034(2) 0.059(3) 0.047(3) 0.026(2) -0.004(2) -0.004(2)
C61 0.062(5) 0.199(11) 0.089(6) 0.105(7) -0.028(4) -0.051(6)
C62 0.041(4) 0.207(11) 0.085(5) 0.087(7) -0.016(4) -0.026(5)
C63 0.037(3) 0.092(5) 0.049(3) 0.026(3) -0.004(3) 0.021(3)
C64 0.056(4) 0.081(5) 0.059(4) 0.044(4) 0.002(3) 0.009(3)
C65 0.039(3) 0.067(4) 0.058(4) 0.036(3) 0.000(3) 0.006(3)
N7 0.038(2) 0.048(3) 0.047(3) 0.022(2) -0.004(2) -0.0014(19)
C71 0.066(4) 0.048(4) 0.050(3) 0.013(3) 0.007(3) -0.009(3)
C72 0.097(6) 0.049(4) 0.064(4) 0.015(3) 0.002(4) -0.024(4)
C73 0.083(5) 0.037(3) 0.064(4) 0.007(3) 0.001(4) -0.004(3)
C74 0.066(4) 0.070(5) 0.064(4) 0.024(4) 0.014(3) 0.003(3)
C75 0.046(3) 0.054(4) 0.068(4) 0.023(3) 0.007(3) -0.002(3)
N100 0.113(10) 0.033(6) 0.085(8) 0.005(5) -0.007(7) 0.001(6)
C101 0.082(11) 0.053(9) 0.165(17) 0.029(10) -0.003(12) -0.014(8)
C102 0.062(10) 0.098(12) 0.172(17) 0.068(12) 0.040(11) 0.001(9)
C103 0.139(17) 0.152(18) 0.109(15) 0.020(13) 0.027(13) 0.038(14)
C104 0.072(12) 0.190(19) 0.119(14) 0.030(14) 0.011(11) 0.064(12)
C105 0.064(9) 0.089(10) 0.088(10) 0.021(8) 0.017(8) 0.049(8)
O1W 0.059(5) 0.054(5) 0.067(6) 0.019(4) -0.011(4) 0.007(4)

loop_
_atom_type_symbol
_atom_type_description
_atom_type_scat_dispersion_real
_atom_type_scat_dispersion_imag
_atom_type_scat_source
C C 0.0033 0.0016 'International Tables Vol C Tables 4.2.6.8 and 6.1.1.4'
H H 0.0000 0.0000 'International Tables Vol C Tables 4.2.6.8 and 6.1.1.4'
N N 0.0061 0.0033 'International Tables Vol C Tables 4.2.6.8 and 6.1.1.4'
O O 0.0106 0.0060 'International Tables Vol C Tables 4.2.6.8 and 6.1.1.4'
S S 0.1246 0.1234 'International Tables Vol C Tables 4.2.6.8 and 6.1.1.4'
Cu Cu 0.3201 1.2651 'International Tables Vol C Tables 4.2.6.8 and 6.1.1.4'

loop_
_geom_angle_atom_site_label_1
_geom_angle_atom_site_label_2
_geom_angle_atom_site_label_3
_geom_angle
_geom_angle_site_symmetry_1
_geom_angle_site_symmetry_3
_geom_angle_publ_flag
C41 N4 C45 120.0 . . ?
C41 N4 Cu1 120.6(4) . . ?
C45 N4 Cu1 119.0(4) . . ?
N4 C41 C42 120.0 . . ?
N4 C41 H41 120.0 . . ?
C42 C41 H41 120.0 . . ?
C43 C42 C41 120.0 . . ?
C43 C42 H42 120.0 . . ?
C41 C42 H42 120.0 . . ?
C42 C43 C44 120.0 . . ?
C42 C43 H43 120.0 . . ?
C44 C43 H43 120.0 . . ?
C43 C44 C45 120.0 . . ?
C43 C44 H44 120.0 . . ?
C45 C44 H44 120.0 . . ?
C44 C45 N4 120.0 . . ?
C44 C45 H45 120.0 . . ?
N4 C45 H45 120.0 . . ?
C51 N5 C55 120.0 . . ?
C51 N5 Cu1 120.6(4) . . ?
C55 N5 Cu1 119.0(4) . . ?
N5 C51 C52 120.0 . . ?
N5 C51 H51 120.0 . . ?
C52 C51 H51 120.0 . . ?
C51 C52 C53 120.0 . . ?
C51 C52 H52 120.0 . . ?
C53 C52 H52 120.0 . . ?
C54 C53 C52 120.0 . . ?
C54 C53 H53 120.0 . . ?
C52 C53 H53 120.0 . . ?
C55 C54 C53 120.0 . . ?
C55 C54 H54 120.0 . . ?
C53 C54 H54 120.0 . . ?
C54 C55 N5 120.0 . . ?
C54 C55 H55 120.0 . . ?
N5 C55 H55 120.0 . . ?
C81 N8 C85 120.0 . . ?
C81 N8 Cu2 123.3(5) . . ?
C85 N8 Cu2 116.4(5) . . ?
C82 C81 N8 120.0 . . ?
C82 C81 H81 120.0 . . ?
N8 C81 H81 120.0 . . ?
C83 C82 C81 120.0 . . ?
C83 C82 H82 120.0 . . ?
C81 C82 H82 120.0 . . ?
C82 C83 C84 120.0 . . ?
C82 C83 H83 120.0 . . ?
C84 C83 H83 120.0 . . ?
C83 C84 C85 120.0 . . ?
C83 C84 H84 120.0 . . ?
C85 C84 H84 120.0 . . ?
C84 C85 N8 120.0 . . ?
C84 C85 H85 120.0 . . ?
N8 C85 H85 120.0 . . ?
C91 N9 C95 120.0 . . ?
C91 N9 Cu2 115.2(5) . . ?
C95 N9 Cu2 124.4(5) . . ?
N9 C91 C92 120.0 . . ?
N9 C91 H91 120.0 . . ?
C92 C91 H91 120.0 . . ?
C91 C92 C93 120.0 . . ?
C91 C92 H92 120.0 . . ?
C93 C92 H92 120.0 . . ?
C92 C93 C94 120.0 . . ?
C92 C93 H93 120.0 . . ?
C94 C93 H93 120.0 . . ?
C95 C94 C93 120.0 . . ?
C95 C94 H94 120.0 . . ?
C93 C94 H94 120.0 . . ?
C94 C95 N9 120.0 . . ?
C94 C95 H95 120.0 . . ?
N9 C95 H95 120.0 . . ?
C41' N4' C45' 120.0 . . ?
C41' N4' Cu1 121.3(4) . . ?
C45' N4' Cu1 118.7(4) . . ?
C42' C41' N4' 120.0 . . ?
C42' C41' H41' 120.0 . . ?
N4' C41' H41' 120.0 . . ?
C41' C42' C43' 120.0 . . ?
C41' C42' H42' 120.0 . . ?
C43' C42' H42' 120.0 . . ?
C44' C43' C42' 120.0 . . ?
C44' C43' H43' 120.0 . . ?
C42' C43' H43' 120.0 . . ?
C43' C44' C45' 120.0 . . ?
C43' C44' H44' 120.0 . . ?
C45' C44' H44' 120.0 . . ?
C44' C45' N4' 120.0 . . ?
C44' C45' H45' 120.0 . . ?
N4' C45' H45' 120.0 . . ?
C51' N5' C55' 120.0 . . ?
C51' N5' Cu1 118.0(5) . . ?
C55' N5' Cu1 121.8(5) . . ?
N5' C51' C52' 120.0 . . ?
N5' C51' H51' 120.0 . . ?
C52' C51' H51' 120.0 . . ?
C53' C52' C51' 120.0 . . ?
C53' C52' H52' 120.0 . . ?
C51' C52' H52' 120.0 . . ?
C52' C53' C54' 120.0 . . ?
C52' C53' H53' 120.0 . . ?
C54' C53' H53' 120.0 . . ?
C55' C54' C53' 120.0 . . ?
C55' C54' H54' 120.0 . . ?
C53' C54' H54' 120.0 . . ?
C54' C55' N5' 120.0 . . ?
C54' C55' H55' 120.0 . . ?
N5' C55' H55' 120.0 . . ?
C81' N8' C85' 120.0 . . ?
C81' N8' Cu2 118.0(6) . . ?
C85' N8' Cu2 121.7(6) . . ?
N8' C81' C82' 120.0 . . ?
N8' C81' H81' 120.0 . . ?
C82' C81' H81' 120.0 . . ?
C83' C82' C81' 120.0 . . ?
C83' C82' H82' 120.0 . . ?
C81' C82' H82' 120.0 . . ?
C82' C83' C84' 120.0 . . ?
C82' C83' H83' 120.0 . . ?
C84' C83' H83' 120.0 . . ?
C85' C84' C83' 120.0 . . ?
C85' C84' H84' 120.0 . . ?
C83' C84' H84' 120.0 . . ?
C84' C85' N8' 120.0 . . ?
C84' C85' H85' 120.0 . . ?
N8' C85' H85' 120.0 . . ?
C91' N9' C95' 120.0 . . ?
C91' N9' Cu2 118.3(5) . . ?
C95' N9' Cu2 118.9(5) . . ?
N9' C91' C92' 120.0 . . ?
N9' C91' H91' 120.0 . . ?
C92' C91' H91' 120.0 . . ?
C91' C92' C93' 120.0 . . ?
C91' C92' H92' 120.0 . . ?
C93' C92' H92' 120.0 . . ?
C94' C93' C92' 120.0 . . ?
C94' C93' H93' 120.0 . . ?
C92' C93' H93' 120.0 . . ?
C93' C94' C95' 120.0 . . ?
C93' C94' H94' 120.0 . . ?
C95' C94' H94' 120.0 . . ?
C94' C95' N9' 120.0 . . ?
C94' C95' H95' 120.0 . . ?
N9' C95' H95' 120.0 . . ?
N5' Cu1 N7 173.4(3) . . ?
N5' Cu1 N4 92.2(4) . . ?
N7 Cu1 N4 90.4(3) . . ?
N5' Cu1 N6 86.9(3) . . ?
N7 Cu1 N6 90.16(18) . . ?
N4 Cu1 N6 176.1(2) . . ?
N5' Cu1 N4' 91.4(4) . . ?
N7 Cu1 N4' 91.5(3) . . ?
N4 Cu1 N4' 3.5(4) . . ?
N6 Cu1 N4' 178.2(3) . . ?
N5' Cu1 N5 12.0(4) . . ?
N7 Cu1 N5 174.5(2) . . ?
N4 Cu1 N5 89.1(3) . . ?
N6 Cu1 N5 90.7(2) . . ?
N4' Cu1 N5 87.7(3) . . ?
N8' Cu2 N8' 180.0(6) 2_775 . ?
N8' Cu2 N9 97.9(4) 2_775 . ?
N8' Cu2 N9 82.1(4) . . ?
N8' Cu2 N9 82.1(4) 2_775 2_775 ?
N8' Cu2 N9 97.9(4) . 2_775 ?
N9 Cu2 N9 180.0 . 2_775 ?
N8' Cu2 N9' 89.3(5) 2_775 . ?
N8' Cu2 N9' 90.7(5) . . ?
N9 Cu2 N9' 8.7(5) . . ?
N9 Cu2 N9' 171.3(5) 2_775 . ?
N8' Cu2 N9' 90.7(5) 2_775 2_775 ?
N8' Cu2 N9' 89.3(5) . 2_775 ?
N9 Cu2 N9' 171.3(5) . 2_775 ?
N9 Cu2 N9' 8.7(5) 2_775 2_775 ?
N9' Cu2 N9' 180.0 . 2_775 ?
N8' Cu2 N8 172.2(5) 2_775 . ?
N8' Cu2 N8 7.8(5) . . ?
N9 Cu2 N8 87.3(4) . . ?
N9 Cu2 N8 92.7(4) 2_775 . ?
N9' Cu2 N8 95.9(4) . . ?
N9' Cu2 N8 84.1(4) 2_775 . ?
N8' Cu2 N8 7.8(5) 2_775 2_775 ?
N8' Cu2 N8 172.2(5) . 2_775 ?
N9 Cu2 N8 92.7(4) . 2_775 ?
N9 Cu2 N8 87.3(4) 2_775 2_775 ?
N9' Cu2 N8 84.1(4) . 2_775 ?
N9' Cu2 N8 95.9(4) 2_775 2_775 ?
N8 Cu2 N8 180.0(4) . 2_775 ?
O11 S1 O12 112.8(3) . . ?
O11 S1 O13 112.7(3) . . ?
O12 S1 O13 113.0(3) . . ?
O11 S1 C14 107.1(2) . . ?
O12 S1 C14 105.0(3) . . ?
O13 S1 C14 105.5(3) . . ?
O21 S2 O22 113.0(4) . . ?
O21 S2 O23 113.7(4) . . ?
O22 S2 O23 112.6(4) . . ?
O21 S2 C24 105.6(3) . . ?
O22 S2 C24 105.3(3) . . ?
O23 S2 C24 105.7(3) . . ?
O31 S3 O32 112.6(4) . . ?
O31 S3 O33 111.5(3) . . ?
O32 S3 O33 113.6(4) . . ?
O31 S3 C34 105.7(2) . . ?
O32 S3 C34 106.3(3) . . ?
O33 S3 C34 106.6(3) . . ?
C6 C1 C2 118.0(5) . . ?
C6 C1 C11 119.8(5) . . ?
C2 C1 C11 122.2(5) . . ?
C3 C2 C1 121.4(5) . . ?
C3 C2 H2 119.3 . . ?
C1 C2 H2 119.3 . . ?
C4 C3 C2 118.3(5) . . ?
C4 C3 C21 120.5(5) . . ?
C2 C3 C21 121.1(5) . . ?
C5 C4 C3 121.7(5) . . ?
C5 C4 H4 119.1 . . ?
C3 C4 H4 119.1 . . ?
C6 C5 C4 118.5(5) . . ?
C6 C5 C31 120.4(5) . . ?
C4 C5 C31 121.2(5) . . ?
C5 C6 C1 122.1(5) . . ?
C5 C6 H6 119.0 . . ?
C1 C6 H6 119.0 . . ?
C12 C11 C16 118.8(5) . . ?
C12 C11 C1 121.3(5) . . ?
C16 C11 C1 119.7(4) . . ?
C11 C12 C13 121.1(5) . . ?
C11 C12 H12 119.4 . . ?
C13 C12 H12 119.4 . . ?
C14 C13 C12 119.1(5) . . ?
C14 C13 H13 120.5 . . ?
C12 C13 H13 120.5 . . ?
C15 C14 C13 120.1(5) . . ?
C15 C14 S1 118.8(4) . . ?
C13 C14 S1 121.1(4) . . ?
C16 C15 C14 120.5(5) . . ?
C16 C15 H15 119.8 . . ?
C14 C15 H15 119.8 . . ?
C15 C16 C11 120.3(5) . . ?
C15 C16 H16 119.8 . . ?
C11 C16 H16 119.8 . . ?
C22 C21 C26 116.9(6) . . ?
C22 C21 C3 122.1(5) . . ?
C26 C21 C3 121.0(5) . . ?
C23 C22 C21 121.2(6) . . ?
C23 C22 H22 119.4 . . ?
C21 C22 H22 119.4 . . ?
C24 C23 C22 120.3(6) . . ?
C24 C23 H23 119.8 . . ?
C22 C23 H23 119.8 . . ?
C23 C24 C25 119.3(6) . . ?
C23 C24 S2 120.3(5) . . ?
C25 C24 S2 120.4(5) . . ?
C26 C25 C24 120.1(6) . . ?
C26 C25 H25 120.0 . . ?
C24 C25 H25 120.0 . . ?
C25 C26 C21 122.1(6) . . ?
C25 C26 H26 118.9 . . ?
C21 C26 H26 118.9 . . ?
C36 C31 C32 118.3(5) . . ?
C36 C31 C5 119.8(5) . . ?
C32 C31 C5 121.8(5) . . ?
C33 C32 C31 120.6(6) . . ?
C33 C32 H32 119.7 . . ?
C31 C32 H32 119.7 . . ?
C34 C33 C32 120.2(6) . . ?
C34 C33 H33 119.9 . . ?
C32 C33 H33 119.9 . . ?
C33 C34 C35 120.3(5) . . ?
C33 C34 S3 121.4(5) . . ?
C35 C34 S3 118.0(5) . . ?
C34 C35 C36 119.8(6) . . ?
C34 C35 H35 120.1 . . ?
C36 C35 H35 120.1 . . ?
C31 C36 C35 120.5(6) . . ?
C31 C36 H36 119.7 . . ?
C35 C36 H36 119.7 . . ?
C61 N6 C65 117.0(5) . . ?
C61 N6 Cu1 119.8(4) . . ?
C65 N6 Cu1 123.2(4) . . ?
N6 C61 C62 123.9(7) . . ?
N6 C61 H61 118.1 . . ?
C62 C61 H61 118.1 . . ?
C63 C62 C61 119.5(7) . . ?
C63 C62 H62 120.3 . . ?
C61 C62 H62 120.3 . . ?
C62 C63 C64 117.5(6) . . ?
C62 C63 H63 121.3 . . ?
C64 C63 H63 121.3 . . ?
C63 C64 C65 120.3(6) . . ?
C63 C64 H64 119.9 . . ?
C65 C64 H64 119.9 . . ?
N6 C65 C64 121.8(6) . . ?
N6 C65 H65 119.1 . . ?
C64 C65 H65 119.1 . . ?
C71 N7 C75 116.3(5) . . ?
C71 N7 Cu1 121.6(4) . . ?
C75 N7 Cu1 122.1(4) . . ?
N7 C71 C72 123.6(6) . . ?
N7 C71 H71 118.2 . . ?
C72 C71 H71 118.2 . . ?
C73 C72 C71 119.1(6) . . ?
C73 C72 H72 120.5 . . ?
C71 C72 H72 120.5 . . ?
C74 C73 C72 118.6(6) . . ?
C74 C73 H73 120.7 . . ?
C72 C73 H73 120.7 . . ?
C73 C74 C75 119.3(6) . . ?
C73 C74 H74 120.4 . . ?
C75 C74 H74 120.4 . . ?
N7 C75 C74 123.1(6) . . ?
N7 C75 H75 118.4 . . ?
C74 C75 H75 118.4 . . ?
C101 N100 C105 120.0 . . ?
C102 C101 N100 120.0 . . ?
C102 C101 H101 120.0 . . ?
N100 C101 H101 120.0 . . ?
C101 C102 C103 120.0 . . ?
C101 C102 H102 120.0 . . ?
C103 C102 H102 120.0 . . ?
C104 C103 C102 120.0 . . ?
C104 C103 H103 120.0 . . ?
C102 C103 H103 120.0 . . ?
C103 C104 C105 120.0 . . ?
C103 C104 H104 120.0 . . ?
C105 C104 H104 120.0 . . ?
C104 C105 N100 120.0 . . ?
C104 C105 H105 120.0 . . ?
N100 C105 H105 120.0 . . ?
C201 N200 C205 120.0 . . ?
N200 C201 C202 120.0 . . ?
N200 C201 H201 120.0 . . ?
C202 C201 H201 120.0 . . ?
C203 C202 C201 120.0 . . ?
C203 C202 H202 120.0 . . ?
C201 C202 H202 120.0 . . ?
C202 C203 C204 120.0 . . ?
C202 C203 H203 120.0 . . ?
C204 C203 H203 120.0 . . ?
C203 C204 C205 120.0 . . ?
C203 C204 H204 120.0 . . ?
C205 C204 H204 120.0 . . ?
C204 C205 N200 120.0 . . ?
C204 C205 H205 120.0 . . ?
N200 C205 H205 120.0 . . ?

loop_
_geom_bond_atom_site_label_1
_geom_bond_atom_site_label_2
_geom_bond_distance
_geom_bond_site_symmetry_2
_geom_bond_publ_flag
N4 C41 1.3900 . ?
N4 C45 1.3900 . ?
N4 Cu1 2.023(5) . ?
C41 C42 1.3900 . ?
C41 H41 0.9500 . ?
C42 C43 1.3900 . ?
C42 H42 0.9500 . ?
C43 C44 1.3900 . ?
C43 H43 0.9500 . ?
C44 C45 1.3900 . ?
C44 H44 0.9500 . ?
C45 H45 0.9500 . ?
N5 C51 1.3900 . ?
N5 C55 1.3900 . ?
N5 Cu1 2.112(5) . ?
C51 C52 1.3900 . ?
C51 H51 0.9500 . ?
C52 C53 1.3900 . ?
C52 H52 0.9500 . ?
C53 C54 1.3900 . ?
C53 H53 0.9500 . ?
C54 C55 1.3900 . ?
C54 H54 0.9500 . ?
C55 H55 0.9500 . ?
N8 C81 1.3900 . ?
N8 C85 1.3900 . ?
N8 Cu2 2.163(7) . ?
C81 C82 1.3900 . ?
C81 H81 0.9500 . ?
C82 C83 1.3900 . ?
C82 H82 0.9500 . ?
C83 C84 1.3900 . ?
C83 H83 0.9500 . ?
C84 C85 1.3900 . ?
C84 H84 0.9500 . ?
C85 H85 0.9500 . ?
N9 C91 1.3900 . ?
N9 C95 1.3900 . ?
N9 Cu2 1.899(6) . ?
C91 C92 1.3900 . ?
C91 H91 0.9500 . ?
C92 C93 1.3900 . ?
C92 H92 0.9500 . ?
C93 C94 1.3900 . ?
C93 H93 0.9500 . ?
C94 C95 1.3900 . ?
C94 H94 0.9500 . ?
C95 H95 0.9500 . ?
N4' C41' 1.3900 . ?
N4' C45' 1.3900 . ?
N4' Cu1 2.052(6) . ?
C41' C42' 1.3900 . ?
C41' H41' 0.9500 . ?
C42' C43' 1.3900 . ?
C42' H42' 0.9500 . ?
C43' C44' 1.3900 . ?
C43' H43' 0.9500 . ?
C44' C45' 1.3900 . ?
C44' H44' 0.9500 . ?
C45' H45' 0.9500 . ?
N5' C51' 1.3900 . ?
N5' C55' 1.3900 . ?
N5' Cu1 1.919(6) . ?
C51' C52' 1.3900 . ?
C51' H51' 0.9500 . ?
C52' C53' 1.3900 . ?
C52' H52' 0.9500 . ?
C53' C54' 1.3900 . ?
C53' H53' 0.9500 . ?
C54' C55' 1.3900 . ?
C54' H54' 0.9500 . ?
C55' H55' 0.9500 . ?
N8' C81' 1.3900 . ?
N8' C85' 1.3900 . ?
N8' Cu2 1.848(7) . ?
C81' C82' 1.3900 . ?
C81' H81' 0.9500 . ?
C82' C83' 1.3900 . ?
C82' H82' 0.9500 . ?
C83' C84' 1.3900 . ?
C83' H83' 0.9500 . ?
C84' C85' 1.3900 . ?
C84' H84' 0.9500 . ?
C85' H85' 0.9500 . ?
N9' C91' 1.3900 . ?
N9' C95' 1.3900 . ?
N9' Cu2 2.101(7) . ?
C91' C92' 1.3900 . ?
C91' H91' 0.9500 . ?
C92' C93' 1.3900 . ?
C92' H92' 0.9500 . ?
C93' C94' 1.3900 . ?
C93' H93' 0.9500 . ?
C94' C95' 1.3900 . ?
C94' H94' 0.9500 . ?
C95' H95' 0.9500 . ?
Cu1 N7 2.015(5) . ?
Cu1 N6 2.033(4) . ?
Cu2 N8' 1.848(7) 2_775 ?
Cu2 N9 1.899(6) 2_775 ?
Cu2 N9' 2.101(7) 2_775 ?
Cu2 N8 2.163(7) 2_775 ?
S1 O11 1.447(4) . ?
S1 O12 1.454(4) . ?
S1 O13 1.461(5) . ?
S1 C14 1.783(5) . ?
S2 O21 1.428(6) . ?
S2 O22 1.436(5) . ?
S2 O23 1.454(6) . ?
S2 C24 1.784(6) . ?
S3 O31 1.429(4) . ?
S3 O32 1.439(6) . ?
S3 O33 1.446(5) . ?
S3 C34 1.781(6) . ?
C1 C6 1.389(7) . ?
C1 C2 1.402(7) . ?
C1 C11 1.493(7) . ?
C2 C3 1.397(8) . ?
C2 H2 0.9500 . ?
C3 C4 1.391(7) . ?
C3 C21 1.476(8) . ?
C4 C5 1.389(8) . ?
C4 H4 0.9500 . ?
C5 C6 1.387(8) . ?
C5 C31 1.479(8) . ?
C6 H6 0.9500 . ?
C11 C12 1.393(7) . ?
C11 C16 1.401(7) . ?
C12 C13 1.398(7) . ?
C12 H12 0.9500 . ?
C13 C14 1.393(7) . ?
C13 H13 0.9500 . ?
C14 C15 1.392(7) . ?
C15 C16 1.381(8) . ?
C15 H15 0.9500 . ?
C16 H16 0.9500 . ?
C21 C22 1.394(9) . ?
C21 C26 1.405(8) . ?
C22 C23 1.388(9) . ?
C22 H22 0.9500 . ?
C23 C24 1.386(9) . ?
C23 H23 0.9500 . ?
C24 C25 1.386(10) . ?
C25 C26 1.367(9) . ?
C25 H25 0.9500 . ?
C26 H26 0.9500 . ?
C31 C36 1.384(8) . ?
C31 C32 1.398(9) . ?
C32 C33 1.385(8) . ?
C32 H32 0.9500 . ?
C33 C34 1.365(9) . ?
C33 H33 0.9500 . ?
C34 C35 1.376(10) . ?
C35 C36 1.398(9) . ?
C35 H35 0.9500 . ?
C36 H36 0.9500 . ?
N6 C61 1.331(8) . ?
N6 C65 1.333(7) . ?
C61 C62 1.381(10) . ?
C61 H61 0.9500 . ?
C62 C63 1.360(10) . ?
C62 H62 0.9500 . ?
C63 C64 1.376(9) . ?
C63 H63 0.9500 . ?
C64 C65 1.395(8) . ?
C64 H64 0.9500 . ?
C65 H65 0.9500 . ?
N7 C71 1.337(7) . ?
N7 C75 1.347(7) . ?
C71 C72 1.383(9) . ?
C71 H71 0.9500 . ?
C72 C73 1.370(10) . ?
C72 H72 0.9500 . ?
C73 C74 1.366(9) . ?
C73 H73 0.9500 . ?
C74 C75 1.385(9) . ?
C74 H74 0.9500 . ?
C75 H75 0.9500 . ?
N100 C101 1.3900 . ?
N100 C105 1.3900 . ?
C101 C102 1.3900 . ?
C101 H101 0.9500 . ?
C102 C103 1.3900 . ?
C102 H102 0.9500 . ?
C103 C104 1.3900 . ?
C103 H103 0.9500 . ?
C104 C105 1.3900 . ?
C104 H104 0.9500 . ?
C105 H105 0.9500 . ?
N200 C201 1.3900 . ?
N200 C205 1.3900 . ?
C201 C202 1.3900 . ?
C201 H201 0.9500 . ?
C202 C203 1.3900 . ?
C202 H202 0.9500 . ?
C203 C204 1.3900 . ?
C203 H203 0.9500 . ?
C204 C205 1.3900 . ?
C204 H204 0.9500 . ?
C205 H205 0.9500 . ?
